data_7026490
loop_
_publ_author_name
'Xu, Gang'
'Guo, Guo-Cong'
'Guo, Jin-Shuang'
'Guo, Sheng-Ping'
'Jiang, Xiao-Ming'
'Yang, Chen'
'Wang, Ming-Sheng'
'Zhang, Zhang-Jing'

_publ_section_title
;
 Photochromic inorganic-organic hybrid: a new approach for switchable
 photoluminescence in the solid state and partial photochromic phenomenon.
;
_journal_issue 37
_journal_name_full 'Dalton transactions (Cambridge, England : 2003)'
_journal_page_first 8688
_journal_page_last 8692
_journal_paper_doi 10.1039/c0dt00471e
_journal_volume 39
_journal_year 2010
_chemical_formula_moiety '(mv)4BI6CL26 2H2O'
_chemical_formula_sum 'C48 H60 Bi6 Cl26 N8 O2'
_chemical_formula_weight 2956.62
_chemical_melting_point ?
_chemical_name_common '(mv)4BI6CL26 2H2O'
_chemical_name_systematic '(mv)4BI6CL26 2H2O'
_space_group_IT_number 2
_symmetry_cell_setting triclinic
_symmetry_space_group_name_Hall '-P 1'
_symmetry_space_group_name_H-M 'P -1'
_atom_sites_solution_hydrogens geom
_atom_sites_solution_primary direct
_atom_sites_solution_secondary difmap
_audit_creation_method SHELXL-97
_cell_angle_alpha 99.90(4)
_cell_angle_beta 103.02(3)
_cell_angle_gamma 107.72(2)
_cell_formula_units_Z 1
_cell_length_a 9.3233(12)
_cell_length_b 12.5298(18)
_cell_length_c 19.723(2)
_cell_measurement_reflns_used 3821
_cell_measurement_temperature 293(2)
_cell_measurement_theta_max 27.4835
_cell_measurement_theta_min 3.0910
_cell_volume 2065.2(8)
_computing_cell_refinement 'CrystalClear (Rigaku Corp., 2002)'
_computing_data_collection 'CrystalClear (Rigaku Corp., 2002)'
_computing_data_reduction 'CrystalClear (Rigaku Corp., 2002)'
_computing_publication_material 'Siemens SHELXTL^TM^ 5'
_computing_structure_refinement 'Siemens SHELXTL^TM^ 5'
_computing_structure_solution 'Siemens SHELXTL^TM^ 5'
_diffrn_ambient_temperature 293(2)
_diffrn_measured_fraction_theta_full 0.992
_diffrn_measured_fraction_theta_max 0.992
_diffrn_measurement_device_type 'Rigaku Mercury CCD '
_diffrn_measurement_method '\w '
_diffrn_radiation_monochromator graphite
_diffrn_radiation_source 'rotating-anode generator'
_diffrn_radiation_type MoK\a
_diffrn_radiation_wavelength 0.71073
_diffrn_reflns_av_R_equivalents 0.0000
_diffrn_reflns_av_sigmaI/netI 0.0778
_diffrn_reflns_limit_h_max 10
_diffrn_reflns_limit_h_min -11
_diffrn_reflns_limit_k_max 14
_diffrn_reflns_limit_k_min -15
_diffrn_reflns_limit_l_max 23
_diffrn_reflns_limit_l_min 0
_diffrn_reflns_number 7489
_diffrn_reflns_theta_full 25.35
_diffrn_reflns_theta_max 25.35
_diffrn_reflns_theta_min 3.09
_exptl_absorpt_coefficient_mu 13.618
_exptl_absorpt_correction_T_max 1.0000
_exptl_absorpt_correction_T_min 0.3727
_exptl_absorpt_correction_type multi-scan
_exptl_absorpt_process_details 'Sphere (Rigaku CrystalClear)'
_exptl_crystal_colour black
_exptl_crystal_density_diffrn 2.377
_exptl_crystal_density_meas ?
_exptl_crystal_density_method 'not measured'
_exptl_crystal_description Prism
_exptl_crystal_F_000 1360
_exptl_crystal_size_max 0.53
_exptl_crystal_size_mid 0.18
_exptl_crystal_size_min 0.17
_refine_diff_density_max 1.844
_refine_diff_density_min -1.759
_refine_diff_density_rms 0.251
_refine_ls_extinction_method none
_refine_ls_goodness_of_fit_ref 1.008
_refine_ls_hydrogen_treatment mixed
_refine_ls_matrix_type full
_refine_ls_number_parameters 415
_refine_ls_number_reflns 7489
_refine_ls_number_restraints 6
_refine_ls_restrained_S_all 1.008
_refine_ls_R_factor_all 0.0712
_refine_ls_R_factor_gt 0.0456
_refine_ls_shift/su_max 0.006
_refine_ls_shift/su_mean 0.000
_refine_ls_structure_factor_coef Fsqd
_refine_ls_weighting_details 'calc w=1/[\s^2^(Fo^2^)+(0.0502P)^2^+0.0000P] where P=(Fo^2^+2Fc^2^)/3'
_refine_ls_weighting_scheme calc
_refine_ls_wR_factor_gt 0.1006
_refine_ls_wR_factor_ref 0.1149
_reflns_number_gt 5190
_reflns_number_total 7489
_reflns_threshold_expression >2sigma(I)
_cod_data_source_file c0dt00471e.txt
_cod_data_source_block 2_black_1
_cod_depositor_comments
;
The following automatic conversions were performed:

'_chemical_melting_point' value 'not measured' was changed to '?' -
the value is undefined or not
given.

'_exptl_absorpt_correction_type' value 'Multi-scan' changed
to 'multi-scan' according to
/home/saulius/struct/CIF-dictionaries/cif_core.dic dictionary named
'cif_core.dic' version 2.4.2 from 2011-04-26.

Automatic conversion script
Id: cif_fix_values 1891 2012-01-12 08:04:46Z andrius 

The following automatic conversions were performed:

'_exptl_crystal_density_meas' value 'not measured' was changed to '?'
- the value is perceived as not measured.

Automatic conversion script
Id: cif_fix_values 3008 2015-01-20 13:52:24Z robertas 
;
_cod_original_cell_volume 2065.2(5)
_cod_original_sg_symbol_H-M P-1
_cod_database_code 7026490

loop_
_symmetry_equiv_pos_as_xyz
'x, y, z'
'-x, -y, -z'

loop_
_atom_site_label
_atom_site_type_symbol
_atom_site_fract_x
_atom_site_fract_y
_atom_site_fract_z
_atom_site_U_iso_or_equiv
_atom_site_adp_type
_atom_site_occupancy
_atom_site_symmetry_multiplicity
_atom_site_calc_flag
_atom_site_refinement_flags
Bi1 Bi 0.108505(13) -0.436138(9) 0.281142(7) 0.01975(4) Uani 1 1 d .
Bi2 Bi 0.167331(13) -0.164862(9) 0.174718(7) 0.02018(4) Uani 1 1 d .
Bi3 Bi 0.525691(12) 0.134431(9) 0.448049(6) 0.01597(3) Uani 1 1 d .
Cl1 Cl -0.09558(9) -0.52670(7) 0.34022(5) 0.0331(3) Uani 1 1 d .
Cl2 Cl -0.05639(10) -0.58742(8) 0.16230(5) 0.0377(3) Uani 1 1 d .
Cl3 Cl 0.26302(9) -0.56681(7) 0.30999(5) 0.0331(3) Uani 1 1 d .
Cl4 Cl 0.32424(8) -0.31564(6) 0.20930(5) 0.0264(2) Uani 1 1 d .
Cl5 Cl -0.05405(8) -0.28431(6) 0.23496(4) 0.0253(2) Uani 1 1 d .
Cl6 Cl 0.38373(10) -0.05682(7) 0.11844(5) 0.0348(3) Uani 1 1 d .
Cl7 Cl 0.00703(10) -0.30851(8) 0.05028(5) 0.0381(3) Uani 1 1 d .
Cl8 Cl 0.00427(10) -0.03157(7) 0.14617(6) 0.0427(3) Uani 1 1 d .
Cl9 Cl 0.34351(9) -0.01236(7) 0.31295(5) 0.0311(3) Uani 1 1 d .
Cl10 Cl 0.73119(9) 0.23147(6) 0.38933(5) 0.0279(2) Uani 1 1 d .
Cl11 Cl 0.37509(9) 0.27076(6) 0.42357(5) 0.0289(3) Uani 1 1 d .
Cl12 Cl 0.68860(8) -0.01869(6) 0.48341(4) 0.0230(2) Uani 1 1 d .
Cl13 Cl 0.69993(9) 0.28081(7) 0.57516(5) 0.0327(3) Uani 1 1 d .
C1 C 0.4960(6) -0.1632(4) -0.0332(3) 0.0798(18) Uani 1 1 d .
H1A H 0.6045 -0.1186 -0.0261 0.120 Uiso 1 1 calc R
H1B H 0.4442 -0.1129 -0.0167 0.120 Uiso 1 1 calc R
H1C H 0.4451 -0.2007 -0.0834 0.120 Uiso 1 1 calc R
C2 C 0.6148(4) -0.2649(4) 0.0472(2) 0.0576(16) Uani 1 1 d .
H2A H 0.7135 -0.2156 0.0488 0.069 Uiso 1 1 calc R
C3 C 0.6034(4) -0.3480(4) 0.0844(2) 0.0526(15) Uani 1 1 d .
H3A H 0.6943 -0.3523 0.1131 0.063 Uiso 1 1 calc R
C4 C 0.4571(4) -0.4263(3) 0.0794(2) 0.0333(11) Uani 1 1 d .
C5 C 0.3266(4) -0.4128(3) 0.0381(2) 0.0398(14) Uani 1 1 d .
H5A H 0.2262 -0.4619 0.0345 0.048 Uiso 1 1 calc R
C6 C 0.3438(4) -0.3277(3) 0.0023(2) 0.0422(13) Uani 1 1 d .
H6A H 0.2552 -0.3212 -0.0271 0.051 Uiso 1 1 calc R
C7 C 0.4432(3) -0.5187(3) 0.11952(18) 0.0267(10) Uani 1 1 d .
C8 C 0.2988(4) -0.5968(3) 0.1135(2) 0.0477(14) Uani 1 1 d .
H8A H 0.2083 -0.5933 0.0838 0.057 Uiso 1 1 calc R
C9 C 0.2867(4) -0.6812(3) 0.1514(2) 0.0443(13) Uani 1 1 d .
H9A H 0.1878 -0.7332 0.1474 0.053 Uiso 1 1 calc R
C10 C 0.4009(4) -0.7778(3) 0.2338(2) 0.0466(14) Uani 1 1 d .
H10A H 0.5039 -0.7712 0.2611 0.070 Uiso 1 1 calc R
H10B H 0.3493 -0.8533 0.2007 0.070 Uiso 1 1 calc R
H10C H 0.3400 -0.7672 0.2660 0.070 Uiso 1 1 calc R
C11 C 0.5532(4) -0.6135(3) 0.1997(2) 0.0563(15) Uani 1 1 d .
H11A H 0.6425 -0.6192 0.2290 0.068 Uiso 1 1 calc R
C12 C 0.5718(4) -0.5281(3) 0.1658(3) 0.073(2) Uani 1 1 d .
H12A H 0.6721 -0.4748 0.1734 0.087 Uiso 1 1 calc R
C13 C 0.2357(4) 0.4729(3) 0.5076(2) 0.0333(12) Uani 1 1 d .
H13A H 0.3444 0.5228 0.5224 0.050 Uiso 1 1 calc R
H13B H 0.1731 0.5165 0.5208 0.050 Uiso 1 1 calc R
H13C H 0.2008 0.4413 0.4563 0.050 Uiso 1 1 calc R
C14 C 0.3444(4) 0.3753(3) 0.5911(2) 0.0380(13) Uani 1 1 d .
H14A H 0.4418 0.4331 0.5999 0.046 Uiso 1 1 calc R
C15 C 0.3342(3) 0.2907(3) 0.62740(19) 0.0348(12) Uani 1 1 d .
H15A H 0.4229 0.2910 0.6605 0.042 Uiso 1 1 calc R
C16 C 0.1878(3) 0.2043(2) 0.6135(2) 0.0270(11) Uani 1 1 d .
C17 C 0.0652(4) 0.2128(3) 0.5678(2) 0.0484(15) Uani 1 1 d .
H17A H -0.0347 0.1590 0.5603 0.058 Uiso 1 1 calc R
C18 C 0.0806(4) 0.2992(3) 0.5307(3) 0.0522(16) Uani 1 1 d .
H18A H -0.0067 0.3004 0.4974 0.063 Uiso 1 1 calc R
C19 C 0.1710(3) 0.1087(3) 0.65126(17) 0.0224(10) Uani 1 1 d .
C20 C 0.2975(4) 0.0977(3) 0.6942(2) 0.0492(15) Uani 1 1 d .
H20A H 0.3981 0.1496 0.7006 0.059 Uiso 1 1 calc R
C21 C 0.2781(4) 0.0089(3) 0.7289(2) 0.0408(12) Uani 1 1 d U
H21A H 0.3660 0.0046 0.7601 0.049 Uiso 1 1 calc R
C22 C 0.1207(4) -0.1649(3) 0.7541(2) 0.0443(14) Uani 1 1 d .
H22A H 0.2229 -0.1578 0.7826 0.066 Uiso 1 1 calc R
H22B H 0.0743 -0.2380 0.7183 0.066 Uiso 1 1 calc R
H22C H 0.0546 -0.1610 0.7847 0.066 Uiso 1 1 calc R
C23 C 0.0133(4) -0.0595(3) 0.6759(2) 0.0480(14) Uani 1 1 d .
H23A H -0.0859 -0.1142 0.6685 0.058 Uiso 1 1 calc R
C24 C 0.0240(4) 0.0286(3) 0.6416(2) 0.0450(13) Uani 1 1 d .
H24A H -0.0659 0.0339 0.6126 0.054 Uiso 1 1 calc R
N1 N 0.4866(3) -0.2542(2) 0.00920(16) 0.0376(10) Uani 1 1 d .
N2 N 0.4157(3) -0.6886(2) 0.19354(17) 0.0368(10) Uani 1 1 d .
N3 N 0.2185(3) 0.3777(2) 0.54332(17) 0.0309(10) Uani 1 1 d .
N4 N 0.1363(3) -0.0703(2) 0.71856(16) 0.0306(9) Uani 1 1 d .
O1W O 0.8554(7) -0.0980(5) -0.0326(4) 0.075(3) Uani 0.50 1 d P
O2W O -0.1196(9) -0.8702(5) 0.0544(4) 0.104(3) Uani 0.50 1 d P

loop_
_atom_site_aniso_label
_atom_site_aniso_U_11
_atom_site_aniso_U_22
_atom_site_aniso_U_33
_atom_site_aniso_U_23
_atom_site_aniso_U_13
_atom_site_aniso_U_12
Bi1 0.01763(5) 0.01328(5) 0.02180(6) 0.00088(4) 0.00104(4) 0.00201(4)
Bi2 0.01928(5) 0.01205(5) 0.02155(6) -0.00102(4) 0.00054(5) 0.00196(4)
Bi3 0.01371(4) 0.00776(4) 0.02042(5) -0.00012(4) 0.00116(4) 0.00044(4)
Cl1 0.0263(4) 0.0249(4) 0.0416(5) 0.0058(3) 0.0133(3) -0.0008(3)
Cl2 0.0329(4) 0.0319(4) 0.0300(5) -0.0092(4) -0.0033(4) 0.0050(3)
Cl3 0.0331(4) 0.0257(3) 0.0383(5) 0.0018(3) 0.0025(4) 0.0167(3)
Cl4 0.0230(3) 0.0206(3) 0.0306(4) -0.0002(3) 0.0078(3) 0.0046(3)
Cl5 0.0224(3) 0.0211(3) 0.0297(4) 0.0033(3) 0.0056(3) 0.0072(3)
Cl6 0.0359(4) 0.0290(4) 0.0336(4) 0.0057(3) 0.0130(3) 0.0029(3)
Cl7 0.0311(4) 0.0324(4) 0.0317(5) -0.0097(4) -0.0019(4) 0.0028(3)
Cl8 0.0457(4) 0.0381(4) 0.0489(6) 0.0073(4) 0.0102(4) 0.0263(3)
Cl9 0.0291(4) 0.0232(4) 0.0277(5) -0.0046(3) 0.0000(4) 0.0032(3)
Cl10 0.0247(3) 0.0191(3) 0.0376(4) 0.0074(3) 0.0126(3) 0.0023(3)
Cl11 0.0299(3) 0.0219(3) 0.0340(4) 0.0034(3) 0.0036(3) 0.0145(3)
Cl12 0.0197(3) 0.0168(3) 0.0311(4) 0.0048(3) 0.0067(3) 0.0060(3)
Cl13 0.0265(4) 0.0239(4) 0.0309(5) -0.0070(4) -0.0004(4) -0.0001(3)
C1 0.136(3) 0.062(2) 0.080(3) 0.034(2) 0.075(2) 0.048(2)
C2 0.0257(18) 0.084(3) 0.057(2) 0.034(2) 0.0124(17) 0.0032(19)
C3 0.0074(14) 0.079(3) 0.061(3) 0.024(2) 0.0012(17) 0.0040(16)
C4 0.0426(16) 0.0258(15) 0.0275(19) -0.0095(14) 0.0052(14) 0.0194(12)
C5 0.0241(16) 0.0157(15) 0.061(3) -0.0023(16) -0.0012(18) -0.0014(13)
C6 0.0378(17) 0.0371(18) 0.050(2) 0.0069(16) 0.0052(17) 0.0188(14)
C7 0.0238(14) 0.0247(15) 0.0186(17) -0.0145(13) -0.0008(13) 0.0070(12)
C8 0.0315(17) 0.064(2) 0.048(2) 0.0265(16) 0.0025(17) 0.0184(15)
C9 0.0142(15) 0.064(2) 0.046(2) 0.0285(16) 0.0049(15) -0.0028(16)
C10 0.078(2) 0.0268(16) 0.037(2) 0.0043(15) 0.0140(19) 0.0260(15)
C11 0.0348(18) 0.0263(16) 0.077(3) 0.0039(17) -0.035(2) 0.0104(14)
C12 0.0152(17) 0.0213(17) 0.154(5) 0.020(2) -0.017(2) -0.0002(14)
C13 0.0225(16) 0.0277(17) 0.028(2) -0.0068(15) -0.0079(15) -0.0025(14)
C14 0.0156(14) 0.058(2) 0.0292(19) 0.0070(16) 0.0031(14) 0.0023(15)
C15 0.0068(13) 0.0531(19) 0.0390(19) 0.0220(14) 0.0021(13) 0.0009(13)
C16 0.0204(13) 0.0109(13) 0.048(2) 0.0008(13) 0.0097(14) 0.0079(10)
C17 0.0246(17) 0.0135(15) 0.091(3) 0.0170(17) 0.001(2) -0.0058(14)
C18 0.0251(18) 0.0235(17) 0.083(3) 0.0137(18) -0.011(2) -0.0070(15)
C19 0.0096(12) 0.0365(15) 0.0184(16) 0.0020(12) 0.0009(11) 0.0097(11)
C20 0.0210(17) 0.0326(19) 0.075(3) 0.0137(18) -0.0024(19) -0.0047(15)
C21 0.0186(14) 0.0345(16) 0.057(2) 0.0117(15) -0.0006(15) 0.0019(12)
C22 0.0490(18) 0.0122(15) 0.070(3) 0.0048(16) 0.0222(18) 0.0085(14)
C23 0.0228(18) 0.047(2) 0.054(2) 0.0211(17) 0.0014(17) -0.0126(17)
C24 0.0122(15) 0.062(2) 0.045(2) 0.0263(16) -0.0069(16) -0.0039(15)
N1 0.0491(15) 0.0343(14) 0.0257(16) -0.0033(12) 0.0080(13) 0.0179(12)
N2 0.0419(14) 0.0280(13) 0.0371(18) -0.0031(12) 0.0066(13) 0.0181(11)
N3 0.0185(12) 0.0113(12) 0.0499(19) -0.0021(12) 0.0019(13) -0.0010(10)
N4 0.0385(13) 0.0229(13) 0.0299(15) 0.0043(11) 0.0118(12) 0.0107(11)
O1W 0.097(4) 0.057(3) 0.080(4) 0.033(3) 0.043(3) 0.017(3)
O2W 0.184(6) 0.082(4) 0.038(4) 0.003(3) -0.008(4) 0.072(3)

loop_
_atom_type_symbol
_atom_type_description
_atom_type_scat_dispersion_real
_atom_type_scat_dispersion_imag
_atom_type_scat_source
Bi Bi -4.1077 10.2566 'International Tables Vol C Tables 4.2.6.8 and 6.1.1.4'
Cl Cl 0.1484 0.1585 'International Tables Vol C Tables 4.2.6.8 and 6.1.1.4'
C C 0.0033 0.0016 'International Tables Vol C Tables 4.2.6.8 and 6.1.1.4'
H H 0.0000 0.0000 'International Tables Vol C Tables 4.2.6.8 and 6.1.1.4'
N N 0.0061 0.0033 'International Tables Vol C Tables 4.2.6.8 and 6.1.1.4'
O O 0.0106 0.0060 'International Tables Vol C Tables 4.2.6.8 and 6.1.1.4'

loop_
_geom_angle_atom_site_label_1
_geom_angle_atom_site_label_2
_geom_angle_atom_site_label_3
_geom_angle
_geom_angle_site_symmetry_1
_geom_angle_site_symmetry_3
Cl1 Bi1 Cl3 93.26(4) . .
Cl1 Bi1 Cl2 89.67(4) . .
Cl3 Bi1 Cl2 89.09(4) . .
Cl1 Bi1 Cl5 92.41(3) . .
Cl3 Bi1 Cl5 173.72(3) . .
Cl2 Bi1 Cl5 88.24(4) . .
Cl1 Bi1 Cl4 173.76(3) . .
Cl3 Bi1 Cl4 92.97(3) . .
Cl2 Bi1 Cl4 90.37(3) . .
Cl5 Bi1 Cl4 81.36(3) . .
Cl1 Bi1 Cl13 87.33(3) . 2_656
Cl3 Bi1 Cl13 86.23(4) . 2_656
Cl2 Bi1 Cl13 174.28(3) . 2_656
Cl5 Bi1 Cl13 96.75(3) . 2_656
Cl4 Bi1 Cl13 93.15(3) . 2_656
Cl7 Bi2 Cl8 89.37(4) . .
Cl7 Bi2 Cl6 90.31(4) . .
Cl8 Bi2 Cl6 92.10(4) . .
Cl7 Bi2 Cl5 89.64(4) . .
Cl8 Bi2 Cl5 90.11(3) . .
Cl6 Bi2 Cl5 177.78(3) . .
Cl7 Bi2 Cl4 90.52(4) . .
Cl8 Bi2 Cl4 175.81(3) . .
Cl6 Bi2 Cl4 92.08(3) . .
Cl5 Bi2 Cl4 85.70(3) . .
Cl7 Bi2 Cl9 178.43(3) . .
Cl8 Bi2 Cl9 91.90(4) . .
Cl6 Bi2 Cl9 90.57(3) . .
Cl5 Bi2 Cl9 89.44(3) . .
Cl4 Bi2 Cl9 88.15(4) . .
Cl10 Bi3 Cl11 92.16(3) . .
Cl10 Bi3 Cl13 90.41(3) . .
Cl11 Bi3 Cl13 90.28(4) . .
Cl10 Bi3 Cl9 88.44(3) . .
Cl11 Bi3 Cl9 88.16(4) . .
Cl13 Bi3 Cl9 178.03(3) . .
Cl10 Bi3 Cl12 176.10(3) . 2_656
Cl11 Bi3 Cl12 91.68(3) . 2_656
Cl13 Bi3 Cl12 88.87(3) . 2_656
Cl9 Bi3 Cl12 92.38(3) . 2_656
Cl10 Bi3 Cl12 90.83(3) . .
Cl11 Bi3 Cl12 176.46(3) . .
Cl13 Bi3 Cl12 87.81(4) . .
Cl9 Bi3 Cl12 93.81(4) . .
Cl12 Bi3 Cl12 85.31(3) 2_656 .
Bi2 Cl4 Bi1 96.12(3) . .
Bi2 Cl5 Bi1 96.64(3) . .
Bi3 Cl9 Bi2 177.84(4) . .
Bi3 Cl12 Bi3 94.69(3) 2_656 .
Bi3 Cl13 Bi1 177.87(4) . 2_656
N1 C1 H1A 109.5 . .
N1 C1 H1B 109.5 . .
H1A C1 H1B 109.5 . .
N1 C1 H1C 109.5 . .
H1A C1 H1C 109.5 . .
H1B C1 H1C 109.5 . .
N1 C2 C3 120.4(3) . .
N1 C2 H2A 119.8 . .
C3 C2 H2A 119.8 . .
C2 C3 C4 120.4(4) . .
C2 C3 H3A 119.8 . .
C4 C3 H3A 119.8 . .
C5 C4 C3 117.0(4) . .
C5 C4 C7 122.1(3) . .
C3 C4 C7 120.9(3) . .
C6 C5 C4 120.4(3) . .
C6 C5 H5A 119.8 . .
C4 C5 H5A 119.8 . .
N1 C6 C5 120.3(3) . .
N1 C6 H6A 119.9 . .
C5 C6 H6A 119.9 . .
C8 C7 C12 116.3(4) . .
C8 C7 C4 120.6(3) . .
C12 C7 C4 123.0(3) . .
C7 C8 C9 120.3(3) . .
C7 C8 H8A 119.8 . .
C9 C8 H8A 119.8 . .
N2 C9 C8 120.7(3) . .
N2 C9 H9A 119.6 . .
C8 C9 H9A 119.6 . .
N2 C10 H10A 109.5 . .
N2 C10 H10B 109.5 . .
H10A C10 H10B 109.5 . .
N2 C10 H10C 109.5 . .
H10A C10 H10C 109.5 . .
H10B C10 H10C 109.5 . .
N2 C11 C12 123.0(4) . .
N2 C11 H11A 118.5 . .
C12 C11 H11A 118.5 . .
C11 C12 C7 120.7(3) . .
C11 C12 H12A 119.7 . .
C7 C12 H12A 119.7 . .
N3 C13 H13A 109.5 . .
N3 C13 H13B 109.5 . .
H13A C13 H13B 109.5 . .
N3 C13 H13C 109.5 . .
H13A C13 H13C 109.5 . .
H13B C13 H13C 109.5 . .
N3 C14 C15 122.2(3) . .
N3 C14 H14A 118.9 . .
C15 C14 H14A 118.9 . .
C14 C15 C16 118.4(3) . .
C14 C15 H15A 120.8 . .
C16 C15 H15A 120.8 . .
C17 C16 C15 117.2(3) . .
C17 C16 C19 122.3(3) . .
C15 C16 C19 120.4(3) . .
C16 C17 C18 122.7(3) . .
C16 C17 H17A 118.7 . .
C18 C17 H17A 118.7 . .
N3 C18 C17 119.1(4) . .
N3 C18 H18A 120.4 . .
C17 C18 H18A 120.4 . .
C20 C19 C24 118.4(4) . .
C20 C19 C16 121.5(3) . .
C24 C19 C16 120.1(3) . .
C19 C20 C21 120.2(3) . .
C19 C20 H20A 119.9 . .
C21 C20 H20A 119.9 . .
N4 C21 C20 121.6(3) . .
N4 C21 H21A 119.2 . .
C20 C21 H21A 119.2 . .
N4 C22 H22A 109.5 . .
N4 C22 H22B 109.5 . .
H22A C22 H22B 109.5 . .
N4 C22 H22C 109.5 . .
H22A C22 H22C 109.5 . .
H22B C22 H22C 109.5 . .
N4 C23 C24 123.5(3) . .
N4 C23 H23A 118.3 . .
C24 C23 H23A 118.3 . .
C19 C24 C23 118.5(3) . .
C19 C24 H24A 120.7 . .
C23 C24 H24A 120.7 . .
C2 N1 C6 121.3(4) . .
C2 N1 C1 121.4(3) . .
C6 N1 C1 117.1(3) . .
C11 N2 C9 118.9(4) . .
C11 N2 C10 121.0(3) . .
C9 N2 C10 120.1(3) . .
C18 N3 C14 120.3(4) . .
C18 N3 C13 119.9(3) . .
C14 N3 C13 119.8(3) . .
C23 N4 C21 117.7(3) . .
C23 N4 C22 122.1(3) . .
C21 N4 C22 120.2(3) . .

loop_
_geom_bond_atom_site_label_1
_geom_bond_atom_site_label_2
_geom_bond_distance
_geom_bond_site_symmetry_2
Bi1 Cl1 2.5308(12) .
Bi1 Cl3 2.5430(11) .
Bi1 Cl2 2.5545(16) .
Bi1 Cl5 2.9111(11) .
Bi1 Cl4 2.9161(12) .
Bi1 Cl13 2.9525(17) 2_656
Bi2 Cl7 2.5861(16) .
Bi2 Cl8 2.6269(12) .
Bi2 Cl6 2.6454(12) .
Bi2 Cl5 2.7835(11) .
Bi2 Cl4 2.8019(11) .
Bi2 Cl9 2.8395(17) .
Bi3 Cl10 2.5604(11) .
Bi3 Cl11 2.5614(10) .
Bi3 Cl13 2.6567(16) .
Bi3 Cl9 2.7824(16) .
Bi3 Cl12 2.8371(11) 2_656
Bi3 Cl12 2.8689(10) .
Cl12 Bi3 2.8371(11) 2_656
Cl13 Bi1 2.9525(17) 2_656
C1 N1 1.518(6) .
C1 H1A 0.9600 .
C1 H1B 0.9600 .
C1 H1C 0.9600 .
C2 N1 1.318(5) .
C2 C3 1.364(7) .
C2 H2A 0.9300 .
C3 C4 1.388(5) .
C3 H3A 0.9300 .
C4 C5 1.377(5) .
C4 C7 1.501(5) .
C5 C6 1.367(6) .
C5 H5A 0.9300 .
C6 N1 1.329(4) .
C6 H6A 0.9300 .
C7 C8 1.367(5) .
C7 C12 1.383(5) .
C8 C9 1.389(6) .
C8 H8A 0.9300 .
C9 N2 1.338(5) .
C9 H9A 0.9300 .
C10 N2 1.471(5) .
C10 H10A 0.9600 .
C10 H10B 0.9600 .
C10 H10C 0.9600 .
C11 N2 1.304(4) .
C11 C12 1.345(7) .
C11 H11A 0.9300 .
C12 H12A 0.9300 .
C13 N3 1.472(5) .
C13 H13A 0.9600 .
C13 H13B 0.9600 .
C13 H13C 0.9600 .
C14 N3 1.342(4) .
C14 C15 1.369(6) .
C14 H14A 0.9300 .
C15 C16 1.394(4) .
C15 H15A 0.9300 .
C16 C17 1.331(5) .
C16 C19 1.503(5) .
C17 C18 1.399(6) .
C17 H17A 0.9300 .
C18 N3 1.297(4) .
C18 H18A 0.9300 .
C19 C20 1.348(5) .
C19 C24 1.378(4) .
C20 C21 1.391(6) .
C20 H20A 0.9300 .
C21 N4 1.336(4) .
C21 H21A 0.9300 .
C22 N4 1.464(5) .
C22 H22A 0.9600 .
C22 H22B 0.9600 .
C22 H22C 0.9600 .
C23 N4 1.319(5) .
C23 C24 1.381(6) .
C23 H23A 0.9300 .
C24 H24A 0.9300 .
